data_1505188
loop_
_publ_author_name
'Wenger, Mazal'
'Bernstein, Joel'

_publ_section_title
;
 Cocrystal Design Gone Awry? A New Dimorphic Hydrate of Oxalic Acid
;
_journal_issue 3
_journal_name_full 'Molecular Pharmaceutics'
_journal_page_first 355
_journal_paper_doi 10.1021/mp070006w
_journal_volume 4
_journal_year 2007
_chemical_formula_sum 'C4 H9 O11'
_chemical_formula_weight 233.11
_chemical_name_systematic
; 
 ? 
;
_space_group_IT_number 2
_symmetry_space_group_name_Hall '-P 1'
_symmetry_space_group_name_H-M 'P -1'
_atom_sites_solution_hydrogens geom
_atom_sites_solution_primary direct
_atom_sites_solution_secondary difmap
_audit_creation_method SHELXL-97
_cell_angle_alpha 94.345(10)
_cell_angle_beta 100.244(9)
_cell_angle_gamma 97.674(11)
_cell_formula_units_Z 2
_cell_length_a 6.337(2)
_cell_length_b 7.247(3)
_cell_length_c 10.571(4)
_cell_measurement_temperature 273(2)
_cell_volume 471.0(3)
_computing_structure_refinement 'SHELXL-97 (Sheldrick, 1997)'
_computing_structure_solution 'SHELXS-97 (Sheldrick, 1990)'
_diffrn_ambient_temperature 273(2)
_diffrn_measured_fraction_theta_full 0.991
_diffrn_measured_fraction_theta_max 0.991
_diffrn_radiation_monochromator graphite
_diffrn_radiation_source 'fine-focus sealed tube'
_diffrn_radiation_type MoK\a
_diffrn_radiation_wavelength 0.71073
_diffrn_reflns_av_R_equivalents 0.0156
_diffrn_reflns_av_sigmaI/netI 0.0213
_diffrn_reflns_limit_h_max 7
_diffrn_reflns_limit_h_min -8
_diffrn_reflns_limit_k_max 9
_diffrn_reflns_limit_k_min -9
_diffrn_reflns_limit_l_max 14
_diffrn_reflns_limit_l_min -14
_diffrn_reflns_number 4158
_diffrn_reflns_theta_full 28.40
_diffrn_reflns_theta_max 28.40
_diffrn_reflns_theta_min 1.97
_exptl_absorpt_coefficient_mu 0.174
_exptl_crystal_density_diffrn 1.644
_exptl_crystal_density_method 'not measured'
_exptl_crystal_F_000 242
_refine_diff_density_max 0.356
_refine_diff_density_min -0.735
_refine_diff_density_rms 0.124
_refine_ls_extinction_method none
_refine_ls_goodness_of_fit_ref 1.075
_refine_ls_hydrogen_treatment mixed
_refine_ls_matrix_type full
_refine_ls_number_parameters 182
_refine_ls_number_reflns 2343
_refine_ls_number_restraints 0
_refine_ls_restrained_S_all 1.075
_refine_ls_R_factor_all 0.0618
_refine_ls_R_factor_gt 0.0518
_refine_ls_shift/su_max 0.000
_refine_ls_shift/su_mean 0.000
_refine_ls_structure_factor_coef Fsqd
_refine_ls_weighting_details 'calc w=1/[\s^2^(Fo^2^)+(0.0916P)^2^+0.1363P] where P=(Fo^2^+2Fc^2^)/3'
_refine_ls_weighting_scheme calc
_refine_ls_wR_factor_gt 0.1416
_refine_ls_wR_factor_ref 0.1514
_reflns_number_gt 1880
_reflns_number_total 2343
_reflns_threshold_expression >2sigma(I)
_cod_data_source_file mp070006wsi20070111_042846.cif
_cod_data_source_block mw018_1
_cod_database_code 1505188

loop_
_symmetry_equiv_pos_as_xyz
'x, y, z'
'-x, -y, -z'

loop_
_atom_site_label
_atom_site_type_symbol
_atom_site_fract_x
_atom_site_fract_y
_atom_site_fract_z
_atom_site_U_iso_or_equiv
_atom_site_adp_type
_atom_site_occupancy
_atom_site_symmetry_multiplicity
_atom_site_calc_flag
_atom_site_refinement_flags
H152 H 0.253(5) 0.219(4) 0.213(3) 0.038(7) Uiso 0.80 1 d P
O4 O 0.3331(2) 0.66211(18) 0.64865(12) 0.0365(3) Uani 1 1 d .
O2 O 0.2382(2) 0.39080(17) 0.52241(12) 0.0369(3) Uani 1 1 d .
O6 O 0.6614(2) 0.66483(18) 0.93200(11) 0.0325(3) Uani 1 1 d .
O5 O 0.3420(2) 0.49050(19) 0.84608(12) 0.0355(3) Uani 1 1 d .
O3 O 0.2732(2) 0.84605(18) 0.43250(12) 0.0360(3) Uani 1 1 d .
O1 O 0.1839(3) 0.56966(18) 0.31372(12) 0.0398(4) Uani 1 1 d .
O9 O 0.0561(2) 0.7466(2) 0.12563(14) 0.0444(4) Uani 1 1 d .
C1 C 0.2445(3) 0.6763(2) 0.42199(15) 0.0247(3) Uani 1 1 d .
C2 C 0.2750(3) 0.5637(2) 0.54186(15) 0.0250(3) Uani 1 1 d .
C3 C 0.5070(3) 0.5476(2) 0.93704(15) 0.0247(3) Uani 1 1 d .
O11 O 0.2317(2) 0.0715(2) 0.64553(13) 0.0322(3) Uani 1 1 d .
O7 O 0.2382(2) -0.0979(2) 0.92387(12) 0.0347(3) Uani 1 1 d .
O8 O 0.4984(2) 0.0769(2) 0.84782(12) 0.0347(3) Uani 1 1 d .
C4 C 0.4184(3) -0.0094(2) 0.93572(15) 0.0255(3) Uani 1 1 d .
O10 O 0.1588(3) 0.1559(2) 0.27580(15) 0.0426(4) Uani 1 1 d .
H2 H 0.242(5) 0.179(5) 0.618(3) 0.060(8) Uiso 1 1 d .
H1 H 0.249(4) 0.008(4) 0.590(3) 0.046(8) Uiso 1 1 d .
H5 H 0.143(5) 0.644(4) 0.238(3) 0.054(7) Uiso 1 1 d .
H6 H 0.118(6) 0.783(5) 0.060(3) 0.071(9) Uiso 1 1 d .
H8 H 0.393(5) 0.069(4) 0.764(3) 0.064(9) Uiso 1 1 d .
H9 H 0.343(6) 0.570(5) 0.764(3) 0.078(10) Uiso 1 1 d .
H18 H 0.195(5) 0.263(4) 0.352(3) 0.034(7) Uiso 0.80 1 d P
H17 H 0.000(5) 0.118(4) 0.215(3) 0.036(8) Uiso 0.75 1 d P
H7 H -0.058(6) 0.708(4) 0.087(3) 0.063(9) Uiso 1 1 d .
H15 H 0.202(5) 0.032(5) 0.313(3) 0.033(8) Uiso 0.65 1 d P

loop_
_atom_site_aniso_label
_atom_site_aniso_U_11
_atom_site_aniso_U_22
_atom_site_aniso_U_33
_atom_site_aniso_U_23
_atom_site_aniso_U_13
_atom_site_aniso_U_12
O4 0.0559(8) 0.0291(7) 0.0197(6) 0.0058(5) -0.0023(5) 0.0002(6)
O2 0.0618(9) 0.0230(6) 0.0243(6) 0.0074(5) 0.0023(6) 0.0059(6)
O6 0.0347(7) 0.0354(7) 0.0249(6) 0.0104(5) 0.0035(5) -0.0050(5)
O5 0.0403(7) 0.0361(7) 0.0235(6) 0.0118(5) -0.0054(5) -0.0075(5)
O3 0.0561(8) 0.0238(6) 0.0257(6) 0.0073(5) 0.0018(5) 0.0028(5)
O1 0.0695(10) 0.0274(7) 0.0196(6) 0.0045(5) 0.0002(6) 0.0065(6)
O9 0.0317(7) 0.0641(10) 0.0329(7) 0.0235(7) -0.0033(6) -0.0072(7)
C1 0.0290(8) 0.0247(8) 0.0205(7) 0.0077(6) 0.0027(6) 0.0045(6)
C2 0.0285(7) 0.0257(8) 0.0209(7) 0.0086(6) 0.0018(6) 0.0043(6)
C3 0.0307(8) 0.0225(7) 0.0203(7) 0.0054(6) 0.0033(6) 0.0024(6)
O11 0.0424(7) 0.0317(7) 0.0230(6) 0.0075(5) 0.0036(5) 0.0081(5)
O7 0.0286(6) 0.0427(8) 0.0284(6) 0.0099(5) -0.0019(5) -0.0037(5)
O8 0.0315(6) 0.0462(8) 0.0244(6) 0.0134(5) 0.0004(5) -0.0010(5)
C4 0.0274(8) 0.0256(8) 0.0226(7) 0.0047(6) 0.0009(6) 0.0047(6)
O10 0.0479(8) 0.0395(8) 0.0386(8) 0.0083(6) 0.0059(6) 0.0011(6)

loop_
_atom_type_symbol
_atom_type_description
_atom_type_scat_dispersion_real
_atom_type_scat_dispersion_imag
_atom_type_scat_source
C C 0.0033 0.0016 'International Tables Vol C Tables 4.2.6.8 and 6.1.1.4'
H H 0.0000 0.0000 'International Tables Vol C Tables 4.2.6.8 and 6.1.1.4'
O O 0.0106 0.0060 'International Tables Vol C Tables 4.2.6.8 and 6.1.1.4'

loop_
_geom_angle_atom_site_label_1
_geom_angle_atom_site_label_2
_geom_angle_atom_site_label_3
_geom_angle
_geom_angle_site_symmetry_3
C2 O4 H9 118.1(13) .
C3 O5 H9 112.4(18) .
C1 O1 H5 112.0(16) .
H6 O9 H7 98(3) .
O3 C1 O1 125.22(14) .
O3 C1 C2 121.85(15) .
O1 C1 C2 112.93(14) .
O2 C2 O4 127.62(15) .
O2 C2 C1 117.55(14) .
O4 C2 C1 114.82(14) .
O6 C3 O5 126.50(14) .
O6 C3 C3 120.58(18) 2_667
O5 C3 C3 112.92(17) 2_667
H2 O11 H1 104(3) .
H2 O11 H8 111(2) .
H1 O11 H8 113(2) .
C4 O8 H8 113.2(17) .
O7 C4 O8 126.74(15) .
O7 C4 C4 121.03(18) 2_657
O8 C4 C4 112.22(17) 2_657
H152 O10 H18 99(2) .
H152 O10 H17 103(2) .
H18 O10 H17 123(2) .
H152 O10 H15 118(3) .
H18 O10 H15 108(2) .
H17 O10 H15 106(2) .

loop_
_geom_bond_atom_site_label_1
_geom_bond_atom_site_label_2
_geom_bond_distance
_geom_bond_site_symmetry_2
O4 C2 1.257(2) .
O4 H9 1.43(4) .
O2 C2 1.238(2) .
O6 C3 1.219(2) .
O5 C3 1.287(2) .
O5 H9 1.08(4) .
O3 C1 1.213(2) .
O1 C1 1.298(2) .
O1 H5 1.02(3) .
O9 H6 0.90(4) .
O9 H7 0.77(3) .
C1 C2 1.556(2) .
C3 C3 1.556(3) 2_667
O11 H2 0.85(3) .
O11 H1 0.75(3) .
O11 H8 1.47(3) .
O7 C4 1.213(2) .
O8 C4 1.297(2) .
O8 H8 1.00(3) .
C4 C4 1.539(3) 2_657
O10 H152 1.06(3) .
O10 H18 1.05(3) .
O10 H17 1.08(3) .
O10 H15 1.06(4) .

loop_
_geom_torsion_atom_site_label_1
_geom_torsion_atom_site_label_2
_geom_torsion_atom_site_label_3
_geom_torsion_atom_site_label_4
_geom_torsion
O3 C1 C2 O2 178.61(17)
O1 C1 C2 O2 -0.5(2)
O3 C1 C2 O4 -0.7(2)
O1 C1 C2 O4 -179.83(16)
